data_7708743
loop_
_publ_author_name
'Kumbhakar, Sadananda'
'Giri, Bishnubasu'
'Muley, Arabinda'
'Karumban, Kalai Selvan'
'Maji, Somnath'

_publ_section_title
;
 Design, synthesis, structural, spectral, and redox properties and
 phenoxazinone synthase activity of tripodal pentacoordinate Mn(ii)
 complexes with impressive turnover numbers
;
_journal_name_full 'Dalton Transactions'
_journal_paper_doi 10.1039/D1DT01925B
_journal_year 2021
_chemical_formula_moiety 'C27 H27 Cl Mn N7, Cl'
_chemical_formula_sum 'C27 H27 Cl2 Mn N7'
_chemical_formula_weight 575.39
_chemical_name_systematic '[Mn(Me3NTB)Cl]Cl'
_space_group_crystal_system triclinic
_space_group_IT_number 2
_space_group_name_Hall '-P 1'
_space_group_name_H-M_alt 'P -1'
_atom_sites_solution_hydrogens geom
_atom_sites_solution_primary dual
_audit_creation_date 2021-09-29
_audit_creation_method
;
Olex2 1.3
(compiled 2020.11.12 svn.r5f609507 for OlexSys, GUI svn.r6403)
;
_audit_update_record
;
2021-10-01 deposited with the CCDC.	2021-10-20 downloaded from the CCDC.
;
_cell_angle_alpha 84.817(4)
_cell_angle_beta 64.107(4)
_cell_angle_gamma 62.525(4)
_cell_formula_units_Z 4
_cell_length_a 14.6833(19)
_cell_length_b 15.3453(18)
_cell_length_c 16.604(2)
_cell_measurement_reflns_used 12255
_cell_measurement_temperature 273(2)
_cell_measurement_theta_max 28.3260
_cell_measurement_theta_min 2.7920
_cell_volume 2956.9(7)
_computing_cell_refinement 'CrysAlisPro 1.171.39.29d (Rigaku OD, 2017)'
_computing_data_collection 'CrysAlisPro 1.171.39.29d (Rigaku OD, 2017)'
_computing_data_reduction 'CrysAlisPro 1.171.39.29d (Rigaku OD, 2017)'
_computing_molecular_graphics 'Olex2 1.3 (Dolomanov et al., 2009)'
_computing_publication_material 'Olex2 1.3 (Dolomanov et al., 2009)'
_computing_structure_refinement 'SHELXL 2018/3 (Sheldrick, 2015)'
_computing_structure_solution 'SHELXT 2014/5 (Sheldrick, 2014)'
_diffrn_ambient_temperature 273.15
_diffrn_measured_fraction_theta_full 0.999
_diffrn_measured_fraction_theta_max 0.996
_diffrn_measurement_device_type 'XtaLAB AFC12 (RINC): Kappa single'
_diffrn_measurement_method '\w scans'
_diffrn_radiation_type MoK\a
_diffrn_radiation_wavelength 0.71073
_diffrn_reflns_av_R_equivalents 0.0680
_diffrn_reflns_av_unetI/netI 0.0573
_diffrn_reflns_Laue_measured_fraction_full 0.999
_diffrn_reflns_Laue_measured_fraction_max 0.996
_diffrn_reflns_limit_h_max 18
_diffrn_reflns_limit_h_min -18
_diffrn_reflns_limit_k_max 19
_diffrn_reflns_limit_k_min -19
_diffrn_reflns_limit_l_max 21
_diffrn_reflns_limit_l_min -21
_diffrn_reflns_number 68044
_diffrn_reflns_point_group_measured_fraction_full 0.999
_diffrn_reflns_point_group_measured_fraction_max 0.996
_diffrn_reflns_theta_full 25.242
_diffrn_reflns_theta_max 27.121
_diffrn_reflns_theta_min 1.897
_exptl_absorpt_coefficient_mu 0.655
_exptl_absorpt_correction_T_max 1.00000
_exptl_absorpt_correction_T_min 0.61519
_exptl_absorpt_correction_type multi-scan
_exptl_absorpt_process_details
;
CrysAlisPro 1.171.39.29d (Rigaku Oxford Diffraction, 2017)
Empirical absorption correction using spherical harmonics,
 implemented in SCALE3 ABSPACK scaling algorithm.
;
_exptl_crystal_colour 'metallic whiteish colourless'
_exptl_crystal_colour_lustre metallic
_exptl_crystal_colour_modifier whiteish
_exptl_crystal_colour_primary colourless
_exptl_crystal_density_diffrn 1.292
_exptl_crystal_density_method 'not measured'
_exptl_crystal_description block
_exptl_crystal_F_000 1188
_exptl_crystal_preparation 'MnCl2 + Me3NTB in MeOH at RT'
_exptl_crystal_recrystallization_method MeOH
_exptl_crystal_size_max 0.3
_exptl_crystal_size_mid 0.2
_exptl_crystal_size_min 0.1
_refine_diff_density_max 1.220
_refine_diff_density_min -0.955
_refine_diff_density_rms 0.065
_refine_ls_extinction_method none
_refine_ls_goodness_of_fit_ref 1.041
_refine_ls_hydrogen_treatment constr
_refine_ls_matrix_type full
_refine_ls_number_parameters 673
_refine_ls_number_reflns 13018
_refine_ls_number_restraints 0
_refine_ls_restrained_S_all 1.041
_refine_ls_R_factor_all 0.0979
_refine_ls_R_factor_gt 0.0595
_refine_ls_shift/su_max 0.000
_refine_ls_shift/su_mean 0.000
_refine_ls_structure_factor_coef Fsqd
_refine_ls_weighting_details 'w=1/[\s^2^(Fo^2^)+(0.0909P)^2^+1.5622P] where P=(Fo^2^+2Fc^2^)/3'
_refine_ls_weighting_scheme calc
_refine_ls_wR_factor_gt 0.1650
_refine_ls_wR_factor_ref 0.1858
_reflns_Friedel_coverage 0.000
_reflns_number_gt 8220
_reflns_number_total 13018
_reflns_threshold_expression 'I > 2\s(I)'
_cod_data_source_file d1dt01925b2.cif
_cod_data_source_block mo_snm_snk_mnmentbcl_1_0m
_cod_depositor_comments
;

2024-10-30
Z value and formula fixed to values more according to usual
chemical conventions.                 miguel
;
_cod_original_formula_sum 'C54 H54 Cl4 Mn2 N14'
_cod_original_formula_weight 1150.79
_cod_original_formula_moiety '2(C27 H27 Cl Mn N7), 2(Cl)'
_cod_original_formula_units_Z 2
_cod_original_cell_volume 2957.0(7)
_cod_database_code 7708743
_shelx_shelxl_version_number 2018/3
_shelx_space_group_comment
;
The symmetry employed for this shelxl refinement is uniquely defined
by the following loop, which should always be used as a source of
symmetry information in preference to the above space-group names.
They are only intended as comments.
;
_shelx_estimated_absorpt_t_max 0.937
_shelx_estimated_absorpt_t_min 0.828
_olex2_refinement_description
;
1. Fixed Uiso
 At 1.2 times of:
  All C(H) groups, All C(H,H) groups
 At 1.5 times of:
  All C(H,H,H) groups
2.a Secondary CH2 refined with riding coordinates:
 C9(H9A,H9B), C10(H10A,H10B), C19(H19A,H19B), C28(H28A,H28B), C37(H37A,H37B),
 C46(H46A,H46B)
2.b Aromatic/amide H refined with riding coordinates:
 C3(H3), C4(H4), C5(H5), C6(H6), C13(H13), C14(H14), C15(H15), C16(H16),
 C24(H24), C25(H25), C26(H26), C27(H27), C32(H32), C33(H33), C34(H34), C35(H35),
  C41(H41), C42(H42), C43(H43), C44(H44), C49(H49), C50(H50), C51(H51), C52(H52)
2.c Idealised Me refined as rotating group:
 C8(H8A,H8B,H8C), C18(H18A,H18B,H18C), C21(H21A,H21B,H21C), C30(H30A,H30B,
 H30C), C45(H45A,H45B,H45C), C55(H55A,H55B,H55C)
;
_smtbx_masks_special_details
'A solvent mask was calculated and 118 electrons were found in a volume of 463\%A^3^ in 2 voids per unit cell. This is consistent with the presence of 1.85[H2O], 4.05[H2O] per Unit Cell which account for 118 electrons per unit cell.'
_smtbx_masks_void_probe_radius 1.2
_smtbx_masks_void_truncation_radius 1.2
_olex2_exptl_crystal_mounting_method 'In acryoloop with mineral oil'
_olex2_submission_original_sample_id '[Mn(Me3NTB)Cl]Cl'
_olex2_submission_special_instructions 'No special instructions were received'

loop_
_space_group_symop_operation_xyz
'x, y, z'
'-x, -y, -z'

loop_
_atom_site_label
_atom_site_type_symbol
_atom_site_fract_x
_atom_site_fract_y
_atom_site_fract_z
_atom_site_U_iso_or_equiv
_atom_site_adp_type
_atom_site_occupancy
_atom_site_site_symmetry_order
_atom_site_calc_flag
_atom_site_refinement_flags_posn
_atom_site_refinement_flags_adp
_atom_site_refinement_flags_occupancy
_atom_site_disorder_assembly
_atom_site_disorder_group
Mn1 Mn 0.16401(4) 0.18322(4) 0.50298(3) 0.04090(15) Uani 1 1 d . . . . .
Mn2 Mn 0.87036(4) 0.32990(4) 0.14332(4) 0.04232(15) Uani 1 1 d . . . . .
Cl1 Cl 0.08617(11) 0.20540(10) 0.66115(7) 0.0755(3) Uani 1 1 d . . . . .
Cl2 Cl 0.99767(9) 0.27803(8) 0.20982(8) 0.0648(3) Uani 1 1 d . . . . .
N1 N 0.3240(3) 0.0497(2) 0.4525(2) 0.0476(7) Uani 1 1 d . . . . .
N2 N 0.5010(3) -0.0395(2) 0.3451(2) 0.0613(9) Uani 1 1 d . . . . .
N3 N 0.2395(2) 0.1601(2) 0.33736(19) 0.0444(7) Uani 1 1 d . . . . .
N4 N 0.1793(2) 0.31388(19) 0.45436(18) 0.0401(6) Uani 1 1 d . . . . .
N5 N 0.1588(2) 0.4266(2) 0.36034(19) 0.0441(7) Uani 1 1 d . . . . .
N7 N 0.0128(3) 0.0892(2) 0.3860(2) 0.0510(7) Uani 1 1 d . . . . .
N6 N 0.0474(2) 0.1587(2) 0.47398(19) 0.0431(6) Uani 1 1 d . . . . .
N10 N 0.7410(2) 0.3883(2) 0.0713(2) 0.0463(7) Uani 1 1 d . . . . .
N9 N 0.8046(3) 0.5940(2) 0.0208(2) 0.0480(7) Uani 1 1 d . . . . .
N8 N 0.8653(2) 0.4662(2) 0.09233(19) 0.0443(7) Uani 1 1 d . . . . .
N11 N 0.9339(3) 0.2087(2) 0.0436(2) 0.0506(7) Uani 1 1 d . . . . .
N12 N 0.9262(3) 0.1469(3) -0.0681(2) 0.0644(9) Uani 1 1 d . . . . .
N13 N 0.7015(3) 0.3695(2) 0.2494(2) 0.0520(7) Uani 1 1 d . . . . .
C1 C 0.3965(3) 0.0385(3) 0.3665(3) 0.0495(9) Uani 1 1 d . . . . .
C2 C 0.4969(4) -0.0825(3) 0.4227(3) 0.0608(11) Uani 1 1 d . . . . .
C3 C 0.5785(4) -0.1633(3) 0.4408(5) 0.0853(16) Uani 1 1 d . . . . .
H3 H 0.652901 -0.200632 0.396047 0.102 Uiso 1 1 calc R U . . .
C4 C 0.5439(6) -0.1854(4) 0.5279(5) 0.0921(18) Uani 1 1 d . . . . .
H4 H 0.596248 -0.238981 0.542228 0.111 Uiso 1 1 calc R U . . .
C5 C 0.4337(5) -0.1303(4) 0.5945(4) 0.0819(15) Uani 1 1 d . . . . .
H5 H 0.413231 -0.147917 0.652478 0.098 Uiso 1 1 calc R U . . .
C6 C 0.3531(4) -0.0495(3) 0.5771(3) 0.0643(11) Uani 1 1 d . . . . .
H6 H 0.279181 -0.012020 0.622456 0.077 Uiso 1 1 calc R U . . .
C7 C 0.3857(3) -0.0260(3) 0.4898(3) 0.0537(9) Uani 1 1 d . . . . .
C8 C 0.6029(4) -0.0699(4) 0.2581(4) 0.0976(17) Uani 1 1 d . . . . .
H8A H 0.593378 -0.015547 0.223463 0.146 Uiso 1 1 calc R U . . .
H8B H 0.613268 -0.125091 0.225764 0.146 Uiso 1 1 calc R U . . .
H8C H 0.668944 -0.088895 0.267969 0.146 Uiso 1 1 calc R U . . .
C9 C 0.3655(3) 0.1075(3) 0.3019(3) 0.0545(9) Uani 1 1 d . . . . .
H9A H 0.393881 0.154876 0.295273 0.065 Uiso 1 1 calc R U . . .
H9B H 0.400385 0.070050 0.243046 0.065 Uiso 1 1 calc R U . . .
C10 C 0.1981(3) 0.2587(3) 0.3096(2) 0.0496(9) Uani 1 1 d . . . . .
H10A H 0.126597 0.277325 0.307391 0.059 Uiso 1 1 calc R U . . .
H10B H 0.253823 0.257732 0.249610 0.059 Uiso 1 1 calc R U . . .
C11 C 0.1798(3) 0.3325(2) 0.3748(2) 0.0409(7) Uani 1 1 d . . . . .
C12 C 0.1586(3) 0.4015(2) 0.4945(2) 0.0399(7) Uani 1 1 d . . . . .
C13 C 0.1542(3) 0.4234(3) 0.5753(2) 0.0472(8) Uani 1 1 d . . . . .
H13 H 0.163693 0.376508 0.614560 0.057 Uiso 1 1 calc R U . . .
C14 C 0.1353(3) 0.5170(3) 0.5959(3) 0.0553(9) Uani 1 1 d . . . . .
H14 H 0.133952 0.533014 0.649237 0.066 Uiso 1 1 calc R U . . .
C15 C 0.1183(3) 0.5881(3) 0.5384(3) 0.0577(10) Uani 1 1 d . . . . .
H15 H 0.103876 0.651091 0.555126 0.069 Uiso 1 1 calc R U . . .
C16 C 0.1221(3) 0.5680(3) 0.4574(3) 0.0535(9) Uani 1 1 d . . . . .
H16 H 0.110176 0.615853 0.419317 0.064 Uiso 1 1 calc R U . . .
C17 C 0.1447(3) 0.4727(2) 0.4359(2) 0.0418(7) Uani 1 1 d . . . . .
C18 C 0.1557(4) 0.4706(3) 0.2796(3) 0.0612(10) Uani 1 1 d . . . . .
H18A H 0.231375 0.440310 0.230087 0.092 Uiso 1 1 calc R U . . .
H18B H 0.128860 0.540496 0.290341 0.092 Uiso 1 1 calc R U . . .
H18C H 0.104729 0.459942 0.265058 0.092 Uiso 1 1 calc R U . . .
C19 C 0.1965(3) 0.1006(3) 0.3147(2) 0.0521(9) Uani 1 1 d . . . . .
H19A H 0.251743 0.030817 0.302896 0.062 Uiso 1 1 calc R U . . .
H19B H 0.186505 0.119315 0.260592 0.062 Uiso 1 1 calc R U . . .
C20 C 0.0846(3) 0.1178(2) 0.3915(2) 0.0443(8) Uani 1 1 d . . . . .
C21 C 0.0263(4) 0.0442(3) 0.3053(3) 0.0672(12) Uani 1 1 d . . . . .
H21A H -0.017863 0.094526 0.279472 0.101 Uiso 1 1 calc R U . . .
H21B H -0.000153 -0.004470 0.321177 0.101 Uiso 1 1 calc R U . . .
H21C H 0.105795 0.012965 0.262119 0.101 Uiso 1 1 calc R U . . .
C22 C -0.0774(3) 0.1119(2) 0.4721(3) 0.0487(9) Uani 1 1 d . . . . .
C23 C -0.0560(3) 0.1560(2) 0.5260(3) 0.0460(8) Uani 1 1 d . . . . .
C24 C -0.1329(3) 0.1901(3) 0.6170(3) 0.0558(9) Uani 1 1 d . . . . .
H24 H -0.120011 0.220536 0.653876 0.067 Uiso 1 1 calc R U . . .
C25 C -0.2299(4) 0.1767(3) 0.6505(3) 0.0658(11) Uani 1 1 d . . . . .
H25 H -0.283430 0.198999 0.710884 0.079 Uiso 1 1 calc R U . . .
C26 C -0.2472(4) 0.1303(3) 0.5945(4) 0.0720(13) Uani 1 1 d . . . . .
H26 H -0.312477 0.121812 0.619037 0.086 Uiso 1 1 calc R U . . .
C27 C -0.1736(4) 0.0969(3) 0.5059(3) 0.0632(11) Uani 1 1 d . . . . .
H27 H -0.186384 0.065606 0.469471 0.076 Uiso 1 1 calc R U . . .
C28 C 0.7813(3) 0.4450(3) 0.0009(3) 0.0518(9) Uani 1 1 d . . . . .
H28A H 0.720297 0.489626 -0.014542 0.062 Uiso 1 1 calc R U . . .
H28B H 0.845635 0.400285 -0.053120 0.062 Uiso 1 1 calc R U . . .
C29 C 0.8172(3) 0.5026(3) 0.0374(2) 0.0438(8) Uani 1 1 d . . . . .
C30 C 0.7549(4) 0.6571(3) -0.0360(3) 0.0684(12) Uani 1 1 d . . . . .
H30A H 0.810937 0.672465 -0.082718 0.103 Uiso 1 1 calc R U . . .
H30B H 0.689068 0.717423 0.000348 0.103 Uiso 1 1 calc R U . . .
H30C H 0.732279 0.622817 -0.062932 0.103 Uiso 1 1 calc R U . . .
C31 C 0.8468(3) 0.6201(2) 0.0697(2) 0.0432(8) Uani 1 1 d . . . . .
C32 C 0.8504(3) 0.7068(3) 0.0807(3) 0.0552(9) Uani 1 1 d . . . . .
H32 H 0.823976 0.760481 0.051267 0.066 Uiso 1 1 calc R U . . .
C33 C 0.8951(4) 0.7088(3) 0.1374(3) 0.0575(10) Uani 1 1 d . . . . .
H33 H 0.898773 0.765631 0.146852 0.069 Uiso 1 1 calc R U . . .
C34 C 0.9349(3) 0.6288(3) 0.1812(2) 0.0554(10) Uani 1 1 d . . . . .
H34 H 0.963647 0.633693 0.219589 0.066 Uiso 1 1 calc R U . . .
C35 C 0.9329(3) 0.5418(3) 0.1689(2) 0.0493(8) Uani 1 1 d . . . . .
H35 H 0.961931 0.487326 0.196658 0.059 Uiso 1 1 calc R U . . .
C36 C 0.8855(3) 0.5396(2) 0.1135(2) 0.0429(8) Uani 1 1 d . . . . .
C37 C 0.7508(4) 0.2997(3) 0.0337(3) 0.0587(10) Uani 1 1 d . . . . .
H37A H 0.730805 0.314412 -0.016221 0.070 Uiso 1 1 calc R U . . .
H37B H 0.698555 0.279055 0.079612 0.070 Uiso 1 1 calc R U . . .
C38 C 0.8702(4) 0.2196(3) 0.0017(3) 0.0543(9) Uani 1 1 d . . . . .
C39 C 1.0368(4) 0.1225(3) -0.0013(3) 0.0583(10) Uani 1 1 d . . . . .
C40 C 1.0311(4) 0.0841(3) -0.0717(3) 0.0652(12) Uani 1 1 d . . . . .
C41 C 1.1238(6) -0.0019(4) -0.1299(4) 0.0926(18) Uani 1 1 d . . . . .
H41 H 1.120678 -0.027233 -0.176909 0.111 Uiso 1 1 calc R U . . .
C42 C 1.2165(6) -0.0463(4) -0.1158(4) 0.103(2) Uani 1 1 d . . . . .
H42 H 1.278207 -0.104250 -0.153511 0.123 Uiso 1 1 calc R U . . .
C43 C 1.2252(4) -0.0098(4) -0.0467(4) 0.0941(18) Uani 1 1 d . . . . .
H43 H 1.292141 -0.043177 -0.039876 0.113 Uiso 1 1 calc R U . . .
C44 C 1.1330(4) 0.0776(3) 0.0127(3) 0.0708(12) Uani 1 1 d . . . . .
H44 H 1.137369 0.103158 0.058844 0.085 Uiso 1 1 calc R U . . .
C45 C 0.8839(5) 0.1366(4) -0.1303(3) 0.0891(16) Uani 1 1 d . . . . .
H45A H 0.802185 0.177253 -0.104355 0.134 Uiso 1 1 calc R U . . .
H45B H 0.902649 0.068490 -0.140443 0.134 Uiso 1 1 calc R U . . .
H45C H 0.919338 0.157176 -0.186759 0.134 Uiso 1 1 calc R U . . .
C46 C 0.6237(3) 0.4520(3) 0.1418(3) 0.0576(10) Uani 1 1 d . . . . .
H46A H 0.568331 0.446053 0.128804 0.069 Uiso 1 1 calc R U . . .
H46B H 0.607898 0.520754 0.141891 0.069 Uiso 1 1 calc R U . . .
C47 C 0.6125(3) 0.4221(3) 0.2315(3) 0.0534(9) Uani 1 1 d . . . . .
C48 C 0.6543(4) 0.3623(3) 0.3417(3) 0.0582(10) Uani 1 1 d . . . . .
C49 C 0.7049(5) 0.3194(3) 0.3978(3) 0.0781(14) Uani 1 1 d . . . . .
H49 H 0.784162 0.287045 0.376265 0.094 Uiso 1 1 calc R U . . .
C50 C 0.6315(6) 0.3268(4) 0.4883(4) 0.0997(19) Uani 1 1 d . . . . .
H50 H 0.662890 0.297989 0.527890 0.120 Uiso 1 1 calc R U . . .
C51 C 0.5134(6) 0.3757(4) 0.5213(4) 0.105(2) Uani 1 1 d . . . . .
H51 H 0.467909 0.378403 0.582347 0.126 Uiso 1 1 calc R U . . .
C52 C 0.4623(5) 0.4194(4) 0.4677(4) 0.0870(16) Uani 1 1 d . . . . .
H52 H 0.382862 0.452745 0.490562 0.104 Uiso 1 1 calc R U . . .
C53 C 0.5341(4) 0.4123(3) 0.3763(3) 0.0688(12) Uani 1 1 d . . . . .
N14 N 0.5111(3) 0.4504(3) 0.3049(2) 0.0635(9) Uani 1 1 d . . . . .
C55 C 0.3979(4) 0.5112(5) 0.3102(4) 0.0965(17) Uani 1 1 d . . . . .
H55A H 0.349199 0.556318 0.365639 0.145 Uiso 1 1 calc R U . . .
H55B H 0.365949 0.469471 0.308541 0.145 Uiso 1 1 calc R U . . .
H55C H 0.403416 0.548072 0.259927 0.145 Uiso 1 1 calc R U . . .
Cl3 Cl 0.48423(14) 0.27176(12) 0.20856(13) 0.1187(6) Uani 1 1 d . . . . .
Cl4 Cl -0.4411(4) 0.2924(4) 0.8981(2) 0.287(2) Uani 1 1 d . . . . .

loop_
_atom_site_aniso_label
_atom_site_aniso_U_11
_atom_site_aniso_U_22
_atom_site_aniso_U_33
_atom_site_aniso_U_23
_atom_site_aniso_U_13
_atom_site_aniso_U_12
Mn1 0.0457(3) 0.0415(3) 0.0411(3) 0.0060(2) -0.0208(2) -0.0235(2)
Mn2 0.0420(3) 0.0392(3) 0.0503(3) 0.0068(2) -0.0247(3) -0.0188(2)
Cl1 0.0986(9) 0.1024(9) 0.0422(5) 0.0086(5) -0.0262(6) -0.0645(8)
Cl2 0.0680(7) 0.0584(6) 0.0850(7) 0.0177(5) -0.0538(6) -0.0259(5)
N1 0.0481(17) 0.0434(16) 0.0587(19) 0.0113(14) -0.0296(16) -0.0225(14)
N2 0.0420(19) 0.0536(19) 0.079(2) -0.0006(17) -0.0206(17) -0.0195(16)
N3 0.0490(17) 0.0438(15) 0.0435(16) 0.0044(12) -0.0210(14) -0.0237(14)
N4 0.0416(16) 0.0389(14) 0.0423(15) 0.0074(12) -0.0211(13) -0.0191(13)
N5 0.0411(16) 0.0431(16) 0.0482(16) 0.0133(13) -0.0218(14) -0.0194(13)
N7 0.065(2) 0.0443(16) 0.063(2) 0.0106(14) -0.0411(18) -0.0290(15)
N6 0.0462(17) 0.0397(15) 0.0489(16) 0.0042(12) -0.0231(14) -0.0225(13)
N10 0.0458(17) 0.0490(16) 0.0537(17) 0.0063(13) -0.0267(15) -0.0252(14)
N9 0.0495(18) 0.0471(16) 0.0522(17) 0.0148(13) -0.0273(15) -0.0235(14)
N8 0.0494(17) 0.0420(15) 0.0515(17) 0.0083(13) -0.0284(14) -0.0241(14)
N11 0.0513(18) 0.0409(16) 0.0553(18) 0.0036(14) -0.0192(15) -0.0221(15)
N12 0.091(3) 0.061(2) 0.0492(19) 0.0019(16) -0.0216(19) -0.049(2)
N13 0.0485(18) 0.0530(18) 0.0509(18) 0.0058(14) -0.0202(15) -0.0227(15)
C1 0.042(2) 0.0440(19) 0.062(2) 0.0006(17) -0.0221(19) -0.0197(17)
C2 0.055(3) 0.045(2) 0.096(3) 0.008(2) -0.043(2) -0.025(2)
C3 0.060(3) 0.059(3) 0.146(5) 0.001(3) -0.062(3) -0.018(2)
C4 0.104(5) 0.063(3) 0.159(6) 0.034(4) -0.103(5) -0.038(3)
C5 0.106(4) 0.069(3) 0.120(4) 0.041(3) -0.086(4) -0.051(3)
C6 0.077(3) 0.060(2) 0.082(3) 0.021(2) -0.052(3) -0.038(2)
C7 0.057(2) 0.046(2) 0.078(3) 0.0126(19) -0.043(2) -0.0291(19)
C8 0.050(3) 0.095(4) 0.102(4) -0.005(3) -0.008(3) -0.020(3)
C9 0.053(2) 0.053(2) 0.050(2) 0.0032(17) -0.0174(18) -0.0243(19)
C10 0.060(2) 0.051(2) 0.0449(19) 0.0115(16) -0.0272(18) -0.0285(18)
C11 0.0368(18) 0.0448(18) 0.0424(18) 0.0079(15) -0.0189(15) -0.0194(15)
C12 0.0351(17) 0.0368(17) 0.0464(18) 0.0063(14) -0.0166(15) -0.0174(14)
C13 0.048(2) 0.0447(19) 0.047(2) 0.0052(15) -0.0204(17) -0.0211(17)
C14 0.057(2) 0.052(2) 0.055(2) -0.0042(18) -0.0201(19) -0.0270(19)
C15 0.051(2) 0.042(2) 0.067(3) -0.0037(18) -0.016(2) -0.0199(18)
C16 0.045(2) 0.0395(19) 0.068(3) 0.0126(17) -0.0230(19) -0.0176(17)
C17 0.0318(17) 0.0425(18) 0.0479(19) 0.0052(15) -0.0158(15) -0.0167(15)
C18 0.070(3) 0.065(3) 0.057(2) 0.027(2) -0.036(2) -0.036(2)
C19 0.065(2) 0.051(2) 0.048(2) 0.0005(16) -0.0273(19) -0.0304(19)
C20 0.052(2) 0.0396(18) 0.051(2) 0.0058(15) -0.0283(18) -0.0243(16)
C21 0.099(3) 0.060(2) 0.075(3) 0.008(2) -0.058(3) -0.045(2)
C22 0.051(2) 0.0398(18) 0.069(2) 0.0135(17) -0.036(2) -0.0244(17)
C23 0.048(2) 0.0359(17) 0.061(2) 0.0107(16) -0.0281(18) -0.0223(16)
C24 0.056(2) 0.049(2) 0.065(3) 0.0161(18) -0.028(2) -0.0278(19)
C25 0.053(2) 0.061(2) 0.076(3) 0.020(2) -0.022(2) -0.029(2)
C26 0.058(3) 0.065(3) 0.110(4) 0.035(3) -0.044(3) -0.040(2)
C27 0.067(3) 0.054(2) 0.097(3) 0.025(2) -0.051(3) -0.039(2)
C28 0.059(2) 0.057(2) 0.054(2) 0.0123(17) -0.0319(19) -0.0319(19)
C29 0.044(2) 0.0461(19) 0.0450(19) 0.0091(15) -0.0241(16) -0.0206(16)
C30 0.086(3) 0.067(3) 0.073(3) 0.034(2) -0.054(3) -0.038(2)
C31 0.044(2) 0.0425(18) 0.0426(18) 0.0062(15) -0.0178(16) -0.0218(16)
C32 0.063(3) 0.045(2) 0.058(2) 0.0123(17) -0.024(2) -0.0293(19)
C33 0.065(3) 0.054(2) 0.059(2) 0.0029(18) -0.020(2) -0.038(2)
C34 0.067(3) 0.065(2) 0.048(2) 0.0065(18) -0.027(2) -0.041(2)
C35 0.057(2) 0.053(2) 0.049(2) 0.0120(16) -0.0280(18) -0.0313(19)
C36 0.0437(19) 0.0434(18) 0.0432(18) 0.0053(15) -0.0192(16) -0.0218(16)
C37 0.068(3) 0.069(3) 0.064(2) 0.010(2) -0.036(2) -0.045(2)
C38 0.068(3) 0.050(2) 0.054(2) 0.0051(17) -0.023(2) -0.039(2)
C39 0.061(3) 0.0386(19) 0.061(2) 0.0084(17) -0.013(2) -0.0248(19)
C40 0.079(3) 0.046(2) 0.054(2) 0.0062(18) -0.010(2) -0.036(2)
C41 0.110(5) 0.052(3) 0.071(3) -0.004(2) -0.002(3) -0.039(3)
C42 0.107(5) 0.046(3) 0.081(4) -0.007(3) 0.013(4) -0.029(3)
C43 0.066(3) 0.053(3) 0.105(4) 0.023(3) -0.004(3) -0.017(2)
C44 0.063(3) 0.049(2) 0.080(3) 0.019(2) -0.018(2) -0.026(2)
C45 0.138(5) 0.096(4) 0.060(3) 0.004(2) -0.039(3) -0.079(4)
C46 0.041(2) 0.070(3) 0.063(2) 0.007(2) -0.0259(19) -0.0236(19)
C47 0.044(2) 0.054(2) 0.061(2) -0.0008(18) -0.0208(19) -0.0238(18)
C48 0.065(3) 0.047(2) 0.053(2) 0.0073(18) -0.021(2) -0.025(2)
C49 0.092(4) 0.057(3) 0.056(3) 0.012(2) -0.027(3) -0.020(2)
C50 0.145(6) 0.062(3) 0.068(3) 0.021(3) -0.044(4) -0.035(4)
C51 0.132(6) 0.071(3) 0.063(3) 0.005(3) -0.001(4) -0.051(4)
C52 0.085(4) 0.079(3) 0.068(3) 0.001(3) -0.001(3) -0.045(3)
C53 0.065(3) 0.065(3) 0.063(3) -0.002(2) -0.009(2) -0.038(2)
N14 0.0412(19) 0.073(2) 0.066(2) -0.0044(18) -0.0140(17) -0.0266(17)
C55 0.037(2) 0.124(5) 0.104(4) -0.013(3) -0.019(3) -0.026(3)
Cl3 0.0937(11) 0.0964(10) 0.1517(15) 0.0251(10) -0.0337(10) -0.0551(9)
Cl4 0.294(5) 0.299(5) 0.167(3) -0.007(3) -0.055(3) -0.100(4)

loop_
_atom_type_symbol
_atom_type_description
_atom_type_scat_dispersion_real
_atom_type_scat_dispersion_imag
_atom_type_scat_source
C C 0.0033 0.0016 'International Tables Vol C Tables 4.2.6.8 and 6.1.1.4'
H H 0.0000 0.0000 'International Tables Vol C Tables 4.2.6.8 and 6.1.1.4'
Cl Cl 0.1484 0.1585 'International Tables Vol C Tables 4.2.6.8 and 6.1.1.4'
Mn Mn 0.3368 0.7283 'International Tables Vol C Tables 4.2.6.8 and 6.1.1.4'
N N 0.0061 0.0033 'International Tables Vol C Tables 4.2.6.8 and 6.1.1.4'

loop_
_geom_angle_atom_site_label_1
_geom_angle_atom_site_label_2
_geom_angle_atom_site_label_3
_geom_angle
_geom_angle_site_symmetry_1
_geom_angle_site_symmetry_3
_geom_angle_publ_flag
Cl1 Mn1 N3 177.98(8) . . ?
N1 Mn1 Cl1 107.81(9) . . ?
N1 Mn1 N3 73.31(11) . . ?
N1 Mn1 N4 113.64(11) . . ?
N1 Mn1 N6 107.50(11) . . ?
N4 Mn1 Cl1 108.42(8) . . ?
N4 Mn1 N3 72.38(9) . . ?
N6 Mn1 Cl1 105.28(8) . . ?
N6 Mn1 N3 72.73(10) . . ?
N6 Mn1 N4 113.72(10) . . ?
Cl2 Mn2 N10 177.77(7) . . ?
N8 Mn2 Cl2 105.42(8) . . ?
N8 Mn2 N10 72.42(10) . . ?
N11 Mn2 Cl2 107.24(9) . . ?
N11 Mn2 N10 73.52(11) . . ?
N11 Mn2 N8 116.02(11) . . ?
N13 Mn2 Cl2 107.89(9) . . ?
N13 Mn2 N10 73.49(11) . . ?
N13 Mn2 N8 106.30(11) . . ?
N13 Mn2 N11 113.44(11) . . ?
C1 N1 Mn1 116.9(2) . . ?
C1 N1 C7 105.7(3) . . ?
C7 N1 Mn1 136.2(3) . . ?
C1 N2 C2 107.5(3) . . ?
C1 N2 C8 126.8(4) . . ?
C2 N2 C8 125.5(4) . . ?
C9 N3 Mn1 105.2(2) . . ?
C9 N3 C19 112.1(3) . . ?
C10 N3 Mn1 107.4(2) . . ?
C10 N3 C9 112.4(3) . . ?
C10 N3 C19 111.6(3) . . ?
C19 N3 Mn1 107.8(2) . . ?
C11 N4 Mn1 116.6(2) . . ?
C11 N4 C12 105.7(3) . . ?
C12 N4 Mn1 135.1(2) . . ?
C11 N5 C17 107.0(3) . . ?
C11 N5 C18 126.9(3) . . ?
C17 N5 C18 126.1(3) . . ?
C20 N7 C21 126.8(3) . . ?
C20 N7 C22 106.9(3) . . ?
C22 N7 C21 126.3(3) . . ?
C20 N6 Mn1 118.1(2) . . ?
C20 N6 C23 105.3(3) . . ?
C23 N6 Mn1 135.2(2) . . ?
C28 N10 Mn2 106.1(2) . . ?
C28 N10 C46 111.4(3) . . ?
C37 N10 Mn2 106.8(2) . . ?
C37 N10 C28 112.4(3) . . ?
C37 N10 C46 112.2(3) . . ?
C46 N10 Mn2 107.5(2) . . ?
C29 N9 C30 128.1(3) . . ?
C29 N9 C31 106.9(3) . . ?
C31 N9 C30 124.9(3) . . ?
C29 N8 Mn2 118.5(2) . . ?
C29 N8 C36 105.5(3) . . ?
C36 N8 Mn2 135.1(2) . . ?
C38 N11 Mn2 117.3(2) . . ?
C38 N11 C39 106.0(3) . . ?
C39 N11 Mn2 135.9(3) . . ?
C38 N12 C40 107.7(4) . . ?
C38 N12 C45 126.8(4) . . ?
C40 N12 C45 125.5(4) . . ?
C47 N13 Mn2 118.1(2) . . ?
C47 N13 C48 105.6(3) . . ?
C48 N13 Mn2 135.9(3) . . ?
N1 C1 N2 112.2(3) . . ?
N1 C1 C9 123.1(3) . . ?
N2 C1 C9 124.7(3) . . ?
N2 C2 C3 132.7(5) . . ?
N2 C2 C7 105.7(3) . . ?
C7 C2 C3 121.5(5) . . ?
C2 C3 H3 121.5 . . ?
C4 C3 C2 117.0(5) . . ?
C4 C3 H3 121.5 . . ?
C3 C4 H4 119.1 . . ?
C3 C4 C5 121.8(5) . . ?
C5 C4 H4 119.1 . . ?
C4 C5 H5 119.3 . . ?
C4 C5 C6 121.4(5) . . ?
C6 C5 H5 119.3 . . ?
C5 C6 H6 121.1 . . ?
C5 C6 C7 117.9(5) . . ?
C7 C6 H6 121.1 . . ?
C2 C7 N1 108.8(4) . . ?
C6 C7 N1 130.7(4) . . ?
C6 C7 C2 120.4(4) . . ?
N2 C8 H8A 109.5 . . ?
N2 C8 H8B 109.5 . . ?
N2 C8 H8C 109.5 . . ?
H8A C8 H8B 109.5 . . ?
H8A C8 H8C 109.5 . . ?
H8B C8 H8C 109.5 . . ?
N3 C9 C1 109.0(3) . . ?
N3 C9 H9A 109.9 . . ?
N3 C9 H9B 109.9 . . ?
C1 C9 H9A 109.9 . . ?
C1 C9 H9B 109.9 . . ?
H9A C9 H9B 108.3 . . ?
N3 C10 H10A 109.7 . . ?
N3 C10 H10B 109.7 . . ?
N3 C10 C11 109.8(3) . . ?
H10A C10 H10B 108.2 . . ?
C11 C10 H10A 109.7 . . ?
C11 C10 H10B 109.7 . . ?
N4 C11 N5 112.7(3) . . ?
N4 C11 C10 123.6(3) . . ?
N5 C11 C10 123.7(3) . . ?
N4 C12 C17 108.5(3) . . ?
C13 C12 N4 131.1(3) . . ?
C13 C12 C17 120.4(3) . . ?
C12 C13 H13 121.1 . . ?
C14 C13 C12 117.8(3) . . ?
C14 C13 H13 121.1 . . ?
C13 C14 H14 119.4 . . ?
C13 C14 C15 121.3(4) . . ?
C15 C14 H14 119.4 . . ?
C14 C15 H15 119.0 . . ?
C16 C15 C14 122.0(3) . . ?
C16 C15 H15 119.0 . . ?
C15 C16 H16 121.8 . . ?
C15 C16 C17 116.4(3) . . ?
C17 C16 H16 121.8 . . ?
N5 C17 C12 106.2(3) . . ?
N5 C17 C16 131.8(3) . . ?
C16 C17 C12 122.0(3) . . ?
N5 C18 H18A 109.5 . . ?
N5 C18 H18B 109.5 . . ?
N5 C18 H18C 109.5 . . ?
H18A C18 H18B 109.5 . . ?
H18A C18 H18C 109.5 . . ?
H18B C18 H18C 109.5 . . ?
N3 C19 H19A 109.8 . . ?
N3 C19 H19B 109.8 . . ?
N3 C19 C20 109.6(3) . . ?
H19A C19 H19B 108.2 . . ?
C20 C19 H19A 109.8 . . ?
C20 C19 H19B 109.8 . . ?
N7 C20 C19 124.0(3) . . ?
N6 C20 N7 112.6(3) . . ?
N6 C20 C19 123.3(3) . . ?
N7 C21 H21A 109.5 . . ?
N7 C21 H21B 109.5 . . ?
N7 C21 H21C 109.5 . . ?
H21A C21 H21B 109.5 . . ?
H21A C21 H21C 109.5 . . ?
H21B C21 H21C 109.5 . . ?
N7 C22 C27 131.6(4) . . ?
C23 C22 N7 106.1(3) . . ?
C23 C22 C27 122.4(4) . . ?
C22 C23 N6 109.2(3) . . ?
C22 C23 C24 120.4(3) . . ?
C24 C23 N6 130.4(3) . . ?
C23 C24 H24 121.3 . . ?
C25 C24 C23 117.4(4) . . ?
C25 C24 H24 121.3 . . ?
C24 C25 H25 119.8 . . ?
C24 C25 C26 120.5(4) . . ?
C26 C25 H25 119.8 . . ?
C25 C26 H26 118.5 . . ?
C27 C26 C25 123.0(4) . . ?
C27 C26 H26 118.5 . . ?
C22 C27 H27 121.9 . . ?
C26 C27 C22 116.3(4) . . ?
C26 C27 H27 121.9 . . ?
N10 C28 H28A 110.2 . . ?
N10 C28 H28B 110.2 . . ?
N10 C28 C29 107.7(3) . . ?
H28A C28 H28B 108.5 . . ?
C29 C28 H28A 110.2 . . ?
C29 C28 H28B 110.2 . . ?
N9 C29 C28 126.1(3) . . ?
N8 C29 N9 112.7(3) . . ?
N8 C29 C28 121.1(3) . . ?
N9 C30 H30A 109.5 . . ?
N9 C30 H30B 109.5 . . ?
N9 C30 H30C 109.5 . . ?
H30A C30 H30B 109.5 . . ?
H30A C30 H30C 109.5 . . ?
H30B C30 H30C 109.5 . . ?
N9 C31 C36 106.1(3) . . ?
C32 C31 N9 131.4(3) . . ?
C32 C31 C36 122.5(3) . . ?
C31 C32 H32 121.9 . . ?
C33 C32 C31 116.1(3) . . ?
C33 C32 H32 121.9 . . ?
C32 C33 H33 118.9 . . ?
C32 C33 C34 122.2(3) . . ?
C34 C33 H33 118.9 . . ?
C33 C34 H34 119.2 . . ?
C35 C34 C33 121.6(4) . . ?
C35 C34 H34 119.2 . . ?
C34 C35 H35 121.6 . . ?
C34 C35 C36 116.9(3) . . ?
C36 C35 H35 121.6 . . ?
C31 C36 N8 108.7(3) . . ?
C35 C36 N8 130.5(3) . . ?
C35 C36 C31 120.8(3) . . ?
N10 C37 H37A 109.9 . . ?
N10 C37 H37B 109.9 . . ?
N10 C37 C38 108.7(3) . . ?
H37A C37 H37B 108.3 . . ?
C38 C37 H37A 109.9 . . ?
C38 C37 H37B 109.9 . . ?
N11 C38 N12 111.8(4) . . ?
N11 C38 C37 122.4(3) . . ?
N12 C38 C37 125.7(4) . . ?
N11 C39 C40 107.8(4) . . ?
C44 C39 N11 130.6(4) . . ?
C44 C39 C40 121.6(4) . . ?
N12 C40 C39 106.7(3) . . ?
N12 C40 C41 132.5(5) . . ?
C41 C40 C39 120.7(5) . . ?
C40 C41 H41 121.1 . . ?
C42 C41 C40 117.8(6) . . ?
C42 C41 H41 121.1 . . ?
C41 C42 H42 118.6 . . ?
C41 C42 C43 122.8(5) . . ?
C43 C42 H42 118.6 . . ?
C42 C43 H43 119.7 . . ?
C42 C43 C44 120.6(6) . . ?
C44 C43 H43 119.7 . . ?
C39 C44 C43 116.4(5) . . ?
C39 C44 H44 121.8 . . ?
C43 C44 H44 121.8 . . ?
N12 C45 H45A 109.5 . . ?
N12 C45 H45B 109.5 . . ?
N12 C45 H45C 109.5 . . ?
H45A C45 H45B 109.5 . . ?
H45A C45 H45C 109.5 . . ?
H45B C45 H45C 109.5 . . ?
N10 C46 H46A 109.7 . . ?
N10 C46 H46B 109.7 . . ?
N10 C46 C47 110.0(3) . . ?
H46A C46 H46B 108.2 . . ?
C47 C46 H46A 109.7 . . ?
C47 C46 H46B 109.7 . . ?
N13 C47 C46 123.6(3) . . ?
N13 C47 N14 112.7(4) . . ?
N14 C47 C46 123.5(4) . . ?
N13 C48 C53 108.0(4) . . ?
C49 C48 N13 131.5(4) . . ?
C49 C48 C53 120.5(4) . . ?
C48 C49 H49 121.7 . . ?
C48 C49 C50 116.7(5) . . ?
C50 C49 H49 121.7 . . ?
C49 C50 H50 118.9 . . ?
C51 C50 C49 122.2(5) . . ?
C51 C50 H50 118.9 . . ?
C50 C51 H51 119.0 . . ?
C52 C51 C50 121.9(5) . . ?
C52 C51 H51 119.0 . . ?
C51 C52 H52 121.5 . . ?
C51 C52 C53 117.0(5) . . ?
C53 C52 H52 121.5 . . ?
C52 C53 C48 121.6(5) . . ?
N14 C53 C48 106.4(4) . . ?
N14 C53 C52 132.0(5) . . ?
C47 N14 C53 107.2(3) . . ?
C47 N14 C55 127.2(4) . . ?
C53 N14 C55 125.5(4) . . ?
N14 C55 H55A 109.5 . . ?
N14 C55 H55B 109.5 . . ?
N14 C55 H55C 109.5 . . ?
H55A C55 H55B 109.5 . . ?
H55A C55 H55C 109.5 . . ?
H55B C55 H55C 109.5 . . ?

loop_
_geom_bond_atom_site_label_1
_geom_bond_atom_site_label_2
_geom_bond_distance
_geom_bond_site_symmetry_2
_geom_bond_publ_flag
Mn1 Cl1 2.3453(11) . ?
Mn1 N1 2.137(3) . ?
Mn1 N3 2.463(3) . ?
Mn1 N4 2.165(3) . ?
Mn1 N6 2.158(3) . ?
Mn2 Cl2 2.3702(11) . ?
Mn2 N10 2.462(3) . ?
Mn2 N8 2.165(3) . ?
Mn2 N11 2.163(3) . ?
Mn2 N13 2.146(3) . ?
N1 C1 1.324(5) . ?
N1 C7 1.395(5) . ?
N2 C1 1.348(5) . ?
N2 C2 1.383(5) . ?
N2 C8 1.461(6) . ?
N3 C9 1.475(5) . ?
N3 C10 1.463(4) . ?
N3 C19 1.475(4) . ?
N4 C11 1.323(4) . ?
N4 C12 1.397(4) . ?
N5 C11 1.352(4) . ?
N5 C17 1.384(4) . ?
N5 C18 1.455(4) . ?
N7 C20 1.353(4) . ?
N7 C21 1.455(5) . ?
N7 C22 1.390(5) . ?
N6 C20 1.324(4) . ?
N6 C23 1.399(4) . ?
N10 C28 1.470(5) . ?
N10 C37 1.467(4) . ?
N10 C46 1.477(5) . ?
N9 C29 1.346(4) . ?
N9 C30 1.465(5) . ?
N9 C31 1.389(4) . ?
N8 C29 1.323(4) . ?
N8 C36 1.397(4) . ?
N11 C38 1.336(5) . ?
N11 C39 1.392(5) . ?
N12 C38 1.349(5) . ?
N12 C40 1.365(6) . ?
N12 C45 1.469(6) . ?
N13 C47 1.331(5) . ?
N13 C48 1.398(5) . ?
C1 C9 1.501(5) . ?
C2 C3 1.393(6) . ?
C2 C7 1.392(6) . ?
C3 H3 0.9300 . ?
C3 C4 1.376(8) . ?
C4 H4 0.9300 . ?
C4 C5 1.378(8) . ?
C5 H5 0.9300 . ?
C5 C6 1.379(6) . ?
C6 H6 0.9300 . ?
C6 C7 1.384(6) . ?
C8 H8A 0.9600 . ?
C8 H8B 0.9600 . ?
C8 H8C 0.9600 . ?
C9 H9A 0.9700 . ?
C9 H9B 0.9700 . ?
C10 H10A 0.9700 . ?
C10 H10B 0.9700 . ?
C10 C11 1.488(5) . ?
C12 C13 1.379(5) . ?
C12 C17 1.400(5) . ?
C13 H13 0.9300 . ?
C13 C14 1.377(5) . ?
C14 H14 0.9300 . ?
C14 C15 1.389(6) . ?
C15 H15 0.9300 . ?
C15 C16 1.378(6) . ?
C16 H16 0.9300 . ?
C16 C17 1.386(5) . ?
C18 H18A 0.9600 . ?
C18 H18B 0.9600 . ?
C18 H18C 0.9600 . ?
C19 H19A 0.9700 . ?
C19 H19B 0.9700 . ?
C19 C20 1.493(5) . ?
C21 H21A 0.9600 . ?
C21 H21B 0.9600 . ?
C21 H21C 0.9600 . ?
C22 C23 1.381(5) . ?
C22 C27 1.396(5) . ?
C23 C24 1.392(5) . ?
C24 H24 0.9300 . ?
C24 C25 1.390(6) . ?
C25 H25 0.9300 . ?
C25 C26 1.391(6) . ?
C26 H26 0.9300 . ?
C26 C27 1.354(6) . ?
C27 H27 0.9300 . ?
C28 H28A 0.9700 . ?
C28 H28B 0.9700 . ?
C28 C29 1.494(5) . ?
C30 H30A 0.9600 . ?
C30 H30B 0.9600 . ?
C30 H30C 0.9600 . ?
C31 C32 1.386(5) . ?
C31 C36 1.390(5) . ?
C32 H32 0.9300 . ?
C32 C33 1.373(6) . ?
C33 H33 0.9300 . ?
C33 C34 1.387(5) . ?
C34 H34 0.9300 . ?
C34 C35 1.384(5) . ?
C35 H35 0.9300 . ?
C35 C36 1.384(5) . ?
C37 H37A 0.9700 . ?
C37 H37B 0.9700 . ?
C37 C38 1.478(6) . ?
C39 C40 1.407(6) . ?
C39 C44 1.373(6) . ?
C40 C41 1.398(7) . ?
C41 H41 0.9300 . ?
C41 C42 1.328(9) . ?
C42 H42 0.9300 . ?
C42 C43 1.399(9) . ?
C43 H43 0.9300 . ?
C43 C44 1.415(7) . ?
C44 H44 0.9300 . ?
C45 H45A 0.9600 . ?
C45 H45B 0.9600 . ?
C45 H45C 0.9600 . ?
C46 H46A 0.9700 . ?
C46 H46B 0.9700 . ?
C46 C47 1.479(6) . ?
C47 N14 1.344(5) . ?
C48 C49 1.376(6) . ?
C48 C53 1.407(6) . ?
C49 H49 0.9300 . ?
C49 C50 1.391(7) . ?
C50 H50 0.9300 . ?
C50 C51 1.384(9) . ?
C51 H51 0.9300 . ?
C51 C52 1.347(8) . ?
C52 H52 0.9300 . ?
C52 C53 1.398(6) . ?
C53 N14 1.379(6) . ?
N14 C55 1.449(6) . ?
C55 H55A 0.9600 . ?
C55 H55B 0.9600 . ?
C55 H55C 0.9600 . ?

loop_
_geom_torsion_atom_site_label_1
_geom_torsion_atom_site_label_2
_geom_torsion_atom_site_label_3
_geom_torsion_atom_site_label_4
_geom_torsion
_geom_torsion_site_symmetry_1
_geom_torsion_site_symmetry_2
_geom_torsion_site_symmetry_3
_geom_torsion_site_symmetry_4
_geom_torsion_publ_flag
Mn1 N1 C1 N2 170.1(2) . . . . ?
Mn1 N1 C1 C9 -8.2(4) . . . . ?
Mn1 N1 C7 C2 -167.0(3) . . . . ?
Mn1 N1 C7 C6 12.9(6) . . . . ?
Mn1 N3 C9 C1 33.9(3) . . . . ?
Mn1 N3 C10 C11 28.4(3) . . . . ?
Mn1 N3 C19 C20 28.1(3) . . . . ?
Mn1 N4 C11 N5 163.4(2) . . . . ?
Mn1 N4 C11 C10 -14.9(4) . . . . ?
Mn1 N4 C12 C13 23.1(5) . . . . ?
Mn1 N4 C12 C17 -159.1(2) . . . . ?
Mn1 N6 C20 N7 168.4(2) . . . . ?
Mn1 N6 C20 C19 -8.6(4) . . . . ?
Mn1 N6 C23 C22 -164.5(2) . . . . ?
Mn1 N6 C23 C24 16.0(6) . . . . ?
Mn2 N10 C28 C29 -38.7(3) . . . . ?
Mn2 N10 C37 C38 -34.4(3) . . . . ?
Mn2 N10 C46 C47 -27.3(3) . . . . ?
Mn2 N8 C29 N9 171.1(2) . . . . ?
Mn2 N8 C29 C28 -8.2(4) . . . . ?
Mn2 N8 C36 C31 -168.2(2) . . . . ?
Mn2 N8 C36 C35 10.5(6) . . . . ?
Mn2 N11 C38 N12 170.5(2) . . . . ?
Mn2 N11 C38 C37 -12.7(5) . . . . ?
Mn2 N11 C39 C40 -168.4(3) . . . . ?
Mn2 N11 C39 C44 10.0(6) . . . . ?
Mn2 N13 C47 C46 2.1(5) . . . . ?
Mn2 N13 C47 N14 -174.1(2) . . . . ?
Mn2 N13 C48 C49 -4.5(7) . . . . ?
Mn2 N13 C48 C53 173.6(3) . . . . ?
N1 C1 C9 N3 -21.4(5) . . . . ?
N2 C1 C9 N3 160.6(3) . . . . ?
N2 C2 C3 C4 179.8(4) . . . . ?
N2 C2 C7 N1 0.2(4) . . . . ?
N2 C2 C7 C6 -179.7(3) . . . . ?
N3 C10 C11 N4 -12.4(5) . . . . ?
N3 C10 C11 N5 169.5(3) . . . . ?
N3 C19 C20 N7 167.2(3) . . . . ?
N3 C19 C20 N6 -16.1(5) . . . . ?
N4 C12 C13 C14 177.9(3) . . . . ?
N4 C12 C17 N5 -0.7(3) . . . . ?
N4 C12 C17 C16 179.5(3) . . . . ?
N7 C22 C23 N6 -1.2(4) . . . . ?
N7 C22 C23 C24 178.4(3) . . . . ?
N7 C22 C27 C26 -178.7(4) . . . . ?
N6 C23 C24 C25 -179.8(3) . . . . ?
N10 C28 C29 N9 -144.5(3) . . . . ?
N10 C28 C29 N8 34.7(5) . . . . ?
N10 C37 C38 N11 34.5(5) . . . . ?
N10 C37 C38 N12 -149.2(3) . . . . ?
N10 C46 C47 N13 19.7(5) . . . . ?
N10 C46 C47 N14 -164.5(3) . . . . ?
N9 C31 C32 C33 177.6(4) . . . . ?
N9 C31 C36 N8 -0.8(4) . . . . ?
N9 C31 C36 C35 -179.7(3) . . . . ?
N11 C39 C40 N12 0.0(4) . . . . ?
N11 C39 C40 C41 178.8(4) . . . . ?
N11 C39 C44 C43 -178.9(4) . . . . ?
N12 C40 C41 C42 179.1(5) . . . . ?
N13 C47 N14 C53 -1.2(4) . . . . ?
N13 C47 N14 C55 177.5(4) . . . . ?
N13 C48 C49 C50 179.1(4) . . . . ?
N13 C48 C53 C52 -179.1(4) . . . . ?
N13 C48 C53 N14 -1.2(4) . . . . ?
C1 N1 C7 C2 -0.3(4) . . . . ?
C1 N1 C7 C6 179.6(4) . . . . ?
C1 N2 C2 C3 -179.3(4) . . . . ?
C1 N2 C2 C7 0.0(4) . . . . ?
C2 N2 C1 N1 -0.2(4) . . . . ?
C2 N2 C1 C9 178.0(3) . . . . ?
C2 C3 C4 C5 -0.1(7) . . . . ?
C3 C2 C7 N1 179.6(3) . . . . ?
C3 C2 C7 C6 -0.3(6) . . . . ?
C3 C4 C5 C6 -0.7(7) . . . . ?
C4 C5 C6 C7 0.9(6) . . . . ?
C5 C6 C7 N1 179.7(4) . . . . ?
C5 C6 C7 C2 -0.4(5) . . . . ?
C7 N1 C1 N2 0.3(4) . . . . ?
C7 N1 C1 C9 -177.9(3) . . . . ?
C7 C2 C3 C4 0.6(6) . . . . ?
C8 N2 C1 N1 -176.2(4) . . . . ?
C8 N2 C1 C9 2.0(6) . . . . ?
C8 N2 C2 C3 -3.2(7) . . . . ?
C8 N2 C2 C7 176.1(4) . . . . ?
C9 N3 C10 C11 -86.8(3) . . . . ?
C9 N3 C19 C20 143.4(3) . . . . ?
C10 N3 C9 C1 150.5(3) . . . . ?
C10 N3 C19 C20 -89.6(3) . . . . ?
C11 N4 C12 C13 -176.6(4) . . . . ?
C11 N4 C12 C17 1.1(3) . . . . ?
C11 N5 C17 C12 0.0(3) . . . . ?
C11 N5 C17 C16 179.7(4) . . . . ?
C12 N4 C11 N5 -1.2(4) . . . . ?
C12 N4 C11 C10 -179.4(3) . . . . ?
C12 C13 C14 C15 1.6(6) . . . . ?
C13 C12 C17 N5 177.3(3) . . . . ?
C13 C12 C17 C16 -2.4(5) . . . . ?
C13 C14 C15 C16 -1.6(6) . . . . ?
C14 C15 C16 C17 -0.4(6) . . . . ?
C15 C16 C17 N5 -177.3(3) . . . . ?
C15 C16 C17 C12 2.4(5) . . . . ?
C17 N5 C11 N4 0.7(4) . . . . ?
C17 N5 C11 C10 179.0(3) . . . . ?
C17 C12 C13 C14 0.3(5) . . . . ?
C18 N5 C11 N4 178.6(3) . . . . ?
C18 N5 C11 C10 -3.2(5) . . . . ?
C18 N5 C17 C12 -177.8(3) . . . . ?
C18 N5 C17 C16 1.9(6) . . . . ?
C19 N3 C9 C1 -82.9(3) . . . . ?
C19 N3 C10 C11 146.3(3) . . . . ?
C20 N7 C22 C23 1.3(4) . . . . ?
C20 N7 C22 C27 -178.4(4) . . . . ?
C20 N6 C23 C22 0.5(4) . . . . ?
C20 N6 C23 C24 -179.0(4) . . . . ?
C21 N7 C20 N6 178.4(3) . . . . ?
C21 N7 C20 C19 -4.5(6) . . . . ?
C21 N7 C22 C23 -178.2(3) . . . . ?
C21 N7 C22 C27 2.1(6) . . . . ?
C22 N7 C20 N6 -1.1(4) . . . . ?
C22 N7 C20 C19 175.9(3) . . . . ?
C22 C23 C24 C25 0.7(5) . . . . ?
C23 N6 C20 N7 0.4(4) . . . . ?
C23 N6 C20 C19 -176.7(3) . . . . ?
C23 C22 C27 C26 1.6(6) . . . . ?
C23 C24 C25 C26 0.5(6) . . . . ?
C24 C25 C26 C27 -0.7(7) . . . . ?
C25 C26 C27 C22 -0.4(6) . . . . ?
C27 C22 C23 N6 178.6(3) . . . . ?
C27 C22 C23 C24 -1.8(5) . . . . ?
C28 N10 C37 C38 81.6(4) . . . . ?
C28 N10 C46 C47 -143.2(3) . . . . ?
C29 N9 C31 C32 -176.7(4) . . . . ?
C29 N9 C31 C36 0.9(4) . . . . ?
C29 N8 C36 C31 0.4(4) . . . . ?
C29 N8 C36 C35 179.2(4) . . . . ?
C30 N9 C29 N8 -179.8(4) . . . . ?
C30 N9 C29 C28 -0.6(6) . . . . ?
C30 N9 C31 C32 2.4(6) . . . . ?
C30 N9 C31 C36 -180.0(3) . . . . ?
C31 N9 C29 N8 -0.7(4) . . . . ?
C31 N9 C29 C28 178.6(3) . . . . ?
C31 C32 C33 C34 0.2(6) . . . . ?
C32 C31 C36 N8 177.1(3) . . . . ?
C32 C31 C36 C35 -1.8(5) . . . . ?
C32 C33 C34 C35 0.8(6) . . . . ?
C33 C34 C35 C36 -2.2(6) . . . . ?
C34 C35 C36 N8 -175.9(4) . . . . ?
C34 C35 C36 C31 2.7(5) . . . . ?
C36 N8 C29 N9 0.2(4) . . . . ?
C36 N8 C29 C28 -179.1(3) . . . . ?
C36 C31 C32 C33 0.3(5) . . . . ?
C37 N10 C28 C29 -155.1(3) . . . . ?
C37 N10 C46 C47 89.9(4) . . . . ?
C38 N11 C39 C40 0.6(4) . . . . ?
C38 N11 C39 C44 179.0(4) . . . . ?
C38 N12 C40 C39 -0.6(4) . . . . ?
C38 N12 C40 C41 -179.2(4) . . . . ?
C39 N11 C38 N12 -1.0(4) . . . . ?
C39 N11 C38 C37 175.8(3) . . . . ?
C39 C40 C41 C42 0.6(7) . . . . ?
C40 N12 C38 N11 1.0(4) . . . . ?
C40 N12 C38 C37 -175.7(4) . . . . ?
C40 C39 C44 C43 -0.7(6) . . . . ?
C40 C41 C42 C43 -1.0(8) . . . . ?
C41 C42 C43 C44 0.6(8) . . . . ?
C42 C43 C44 C39 0.3(6) . . . . ?
C44 C39 C40 N12 -178.6(3) . . . . ?
C44 C39 C40 C41 0.2(6) . . . . ?
C45 N12 C38 N11 -178.4(4) . . . . ?
C45 N12 C38 C37 4.9(6) . . . . ?
C45 N12 C40 C39 178.8(4) . . . . ?
C45 N12 C40 C41 0.2(7) . . . . ?
C46 N10 C28 C29 78.0(4) . . . . ?
C46 N10 C37 C38 -152.0(3) . . . . ?
C46 C47 N14 C53 -177.4(4) . . . . ?
C46 C47 N14 C55 1.3(7) . . . . ?
C47 N13 C48 C49 -177.6(4) . . . . ?
C47 N13 C48 C53 0.5(4) . . . . ?
C48 N13 C47 C46 176.7(4) . . . . ?
C48 N13 C47 N14 0.5(4) . . . . ?
C48 C49 C50 C51 -0.7(8) . . . . ?
C48 C53 N14 C47 1.4(4) . . . . ?
C48 C53 N14 C55 -177.3(4) . . . . ?
C49 C48 C53 C52 -0.7(6) . . . . ?
C49 C48 C53 N14 177.2(4) . . . . ?
C49 C50 C51 C52 -0.3(9) . . . . ?
C50 C51 C52 C53 0.8(8) . . . . ?
C51 C52 C53 C48 -0.3(7) . . . . ?
C51 C52 C53 N14 -177.5(5) . . . . ?
C52 C53 N14 C47 179.0(5) . . . . ?
C52 C53 N14 C55 0.2(8) . . . . ?
C53 C48 C49 C50 1.2(6) . . . . ?

loop_
_smtbx_masks_void_nr
_smtbx_masks_void_average_x
_smtbx_masks_void_average_y
_smtbx_masks_void_average_z
_smtbx_masks_void_volume
_smtbx_masks_void_count_electrons
_smtbx_masks_void_content
1 0.500 0.500 0.000 109.9 36.5 '3.7 H2O'
2 0.500 0.000 0.000 352.9 81.3 '8.1 H2O'
